data_4060289
loop_
_publ_author_name
'Tomlinson, Susan'
'Zheng, Chong'
'Hosmane, Narayan S.'
'Yang, Jimin'
'Wang, Ying'
'Zhang, Hongming'
'Gray, Thomas G.'
'Demissie, Temesgen'
'Maguire, John A.'
'Baumann, Frank'
'Klein, Axel'
'Sarkar, Biprajit'
'Kaim, Wolfgang'
'Lipscomb, William N.'

_publ_section_title
;
Chemistry of C-Trimethylsilyl-Substituted Heterocarboranes. 31. New Insights 
into Reaction Pathways of Carborane Ligand Systems: Synthetic, Structural, 
Spectroscopic, and Electrochemical Studies on Sandwich and Half-Sandwich 
Metallacarboranes of Iron, Cobalt, and Nickel
;
_journal_issue 9
_journal_name_full Organometallics
_journal_page_first 2177
_journal_page_last 2187
_journal_paper_doi 10.1021/om048982u
_journal_volume 24
_journal_year 2005
_chemical_formula_moiety '[C34 H92 B8 Cl5 Co4 N6 Si4] . 1/2[C6 H6]'
_chemical_formula_sum 'C37 H95 B8 Cl5 Co4 N6 Si4'
_chemical_formula_weight 1236.00
_space_group_IT_number 2
_symmetry_cell_setting triclinic
_symmetry_space_group_name_Hall '-P 1'
_symmetry_space_group_name_H-M 'P -1'
_atom_sites_solution_hydrogens geom
_atom_sites_solution_primary direct
_atom_sites_solution_secondary difmap
_audit_creation_method SHELXL-97
_cell_angle_alpha 89.85(2)
_cell_angle_beta 76.21(2)
_cell_angle_gamma 86.52(2)
_cell_formula_units_Z 2
_cell_length_a 11.562(2)
_cell_length_b 15.644(4)
_cell_length_c 17.925(4)
_cell_measurement_reflns_used 30
_cell_measurement_temperature 230(2)
_cell_measurement_theta_max 15.0
_cell_measurement_theta_min 10.0
_cell_volume 3142.7(12)
_computing_cell_refinement 'Siemens XSCANS'
_computing_data_collection 'Siemens XSCANS'
_computing_data_reduction 'Siemens XSCANS'
_computing_molecular_graphics 'Siemens SHELXTL'
_computing_publication_material 'Siemens SHELXTL'
_computing_structure_refinement 'SHELXL-97 (Sheldrick, 1997)'
_computing_structure_solution 'SHELXS-97 (Sheldrick, 1990)'
_diffrn_ambient_temperature 230(2)
_diffrn_measured_fraction_theta_full 0.996
_diffrn_measured_fraction_theta_max 0.996
_diffrn_measurement_device_type 'Siemens P3'
_diffrn_measurement_method 'omega scans'
_diffrn_radiation_monochromator graphite
_diffrn_radiation_source 'fine-focus sealed tube'
_diffrn_radiation_type MoK\a
_diffrn_radiation_wavelength 0.71073
_diffrn_reflns_av_R_equivalents 0.016
_diffrn_reflns_av_sigmaI/netI 0.023
_diffrn_reflns_limit_h_max 11
_diffrn_reflns_limit_h_min -6
_diffrn_reflns_limit_k_max 15
_diffrn_reflns_limit_k_min -15
_diffrn_reflns_limit_l_max 18
_diffrn_reflns_limit_l_min -17
_diffrn_reflns_number 7143
_diffrn_reflns_theta_full 21.00
_diffrn_reflns_theta_max 21.00
_diffrn_reflns_theta_min 1.76
_diffrn_standards_decay_% n/a
_diffrn_standards_interval_count 200
_diffrn_standards_number 3
_exptl_absorpt_coefficient_mu 1.357
_exptl_absorpt_correction_T_max 0.963
_exptl_absorpt_correction_T_min 0.780
_exptl_absorpt_correction_type psi-scan
_exptl_absorpt_process_details 'Siemens XEMP'
_exptl_crystal_colour redish
_exptl_crystal_density_diffrn 1.306
_exptl_crystal_density_method 'not measured'
_exptl_crystal_description plates
_exptl_crystal_F_000 1296
_exptl_crystal_size_max 0.45
_exptl_crystal_size_mid 0.40
_exptl_crystal_size_min 0.25
_refine_diff_density_max 0.542
_refine_diff_density_min -0.382
_refine_diff_density_rms 0.047
_refine_ls_extinction_coef 0.0029(2)
_refine_ls_extinction_expression Fc^*^=kFc[1+0.001xFc^2^\l^3^/sin(2\q)]^-1/4^
_refine_ls_extinction_method SHELXL
_refine_ls_goodness_of_fit_ref 1.027
_refine_ls_hydrogen_treatment mixed
_refine_ls_matrix_type full
_refine_ls_number_parameters 602
_refine_ls_number_reflns 6714
_refine_ls_number_restraints 0
_refine_ls_restrained_S_all 1.027
_refine_ls_R_factor_all 0.038
_refine_ls_R_factor_gt 0.030
_refine_ls_shift/su_max 0.001
_refine_ls_shift/su_mean 0.000
_refine_ls_structure_factor_coef Fsqd
_refine_ls_weighting_details 'calc w=1/[\s^2^(Fo^2^)+(0.0347P)^2^+3.6846P] where P=(Fo^2^+2Fc^2^)/3'
_refine_ls_weighting_scheme calc
_refine_ls_wR_factor_gt 0.071
_refine_ls_wR_factor_ref 0.076
_reflns_number_gt 5781
_reflns_number_total 6714
_reflns_threshold_expression >2sigma(I)
_cod_original_formula_sum 'C34 H92 B8 Cl5 Co4 N6 Si4, 0.5[C6 H6]'
_cod_database_code 4060289

loop_
_symmetry_equiv_pos_as_xyz
'x, y, z'
'-x, -y, -z'

loop_
_atom_site_label
_atom_site_type_symbol
_atom_site_fract_x
_atom_site_fract_y
_atom_site_fract_z
_atom_site_U_iso_or_equiv
_atom_site_adp_type
_atom_site_occupancy
_atom_site_symmetry_multiplicity
_atom_site_calc_flag
_atom_site_refinement_flags
_atom_site_disorder_assembly
_atom_site_disorder_group
Co1 Co 0.13218(4) 0.25114(3) 0.68496(2) 0.02812(14) Uani 1 1 d . . .
Co2 Co 0.40799(4) 0.76167(4) 0.89868(3) 0.04456(17) Uani 1 1 d . . .
Co3 Co 0.48591(4) 0.80122(3) 0.71852(3) 0.03621(15) Uani 1 1 d . . .
Co4 Co 0.65633(4) 0.68205(3) 0.79876(3) 0.03829(15) Uani 1 1 d . . .
Cl1 Cl 0.30733(9) 0.84965(7) 0.81645(5) 0.0507(3) Uani 1 1 d . . .
Cl2 Cl 0.56419(9) 0.66866(8) 0.93708(6) 0.0585(3) Uani 1 1 d . . .
Cl3 Cl 0.67792(9) 0.72440(7) 0.66603(5) 0.0517(3) Uani 1 1 d . . .
Cl4 Cl 0.58662(8) 0.83555(6) 0.82558(6) 0.0476(3) Uani 1 1 d . . .
Cl5 Cl 0.44623(8) 0.66006(6) 0.78735(5) 0.0431(2) Uani 1 1 d . . .
Si1 Si 0.31000(10) 0.43213(7) 0.62821(7) 0.0494(3) Uani 1 1 d . . .
Si2 Si 0.33248(10) 0.29385(8) 0.80456(6) 0.0517(3) Uani 1 1 d . . .
Si3 Si -0.05470(11) 0.07473(7) 0.69036(7) 0.0518(3) Uani 1 1 d . . .
Si4 Si -0.06330(11) 0.27302(9) 0.55598(7) 0.0591(4) Uani 1 1 d . . .
C1 C 0.2785(3) 0.3171(2) 0.64530(19) 0.0344(9) Uani 1 1 d . . .
C2 C 0.2864(3) 0.2664(2) 0.7147(2) 0.0355(9) Uani 1 1 d . . .
B3 B 0.2715(4) 0.1687(3) 0.7022(3) 0.0406(11) Uani 1 1 d . . .
H3 H 0.2760 0.1158 0.7422 0.049 Uiso 1 1 calc R . .
B4 B 0.2574(4) 0.1601(3) 0.6131(3) 0.0429(11) Uani 1 1 d . . .
H4 H 0.2509 0.1009 0.5819 0.052 Uiso 1 1 calc R . .
B5 B 0.2589(4) 0.2583(3) 0.5795(2) 0.0393(11) Uani 1 1 d . . .
H5 H 0.2532 0.2773 0.5213 0.047 Uiso 1 1 calc R . .
B6 B 0.3693(4) 0.2227(3) 0.6280(3) 0.0444(12) Uani 1 1 d . . .
H6 H 0.4662 0.2113 0.6054 0.053 Uiso 1 1 calc R . .
C11 C -0.0184(3) 0.1886(2) 0.69926(19) 0.0327(9) Uani 1 1 d . . .
C12 C -0.0213(3) 0.2656(2) 0.6503(2) 0.0357(9) Uani 1 1 d . . .
B13 B -0.0030(4) 0.3490(3) 0.6933(2) 0.0387(11) Uani 1 1 d . . .
H13 H -0.0041 0.4151 0.6724 0.046 Uiso 1 1 calc R . .
B14 B 0.0093(4) 0.3190(3) 0.7795(2) 0.0378(11) Uani 1 1 d . . .
H14 H 0.0178 0.3605 0.8271 0.045 Uiso 1 1 calc R . .
B15 B 0.0020(4) 0.2134(3) 0.7798(2) 0.0364(10) Uani 1 1 d . . .
H15 H 0.0049 0.1709 0.8283 0.044 Uiso 1 1 calc R . .
B16 B -0.1048(4) 0.2771(3) 0.7453(2) 0.0405(11) Uani 1 1 d . . .
H16 H -0.2014 0.2871 0.7697 0.049 Uiso 1 1 calc R . .
C21 C 0.2954(5) 0.4624(3) 0.5305(3) 0.0773(15) Uani 1 1 d . . .
H21A H 0.3081 0.5222 0.5228 0.116 Uiso 1 1 calc R . .
H21B H 0.2168 0.4515 0.5253 0.116 Uiso 1 1 calc R . .
H21C H 0.3536 0.4292 0.4929 0.116 Uiso 1 1 calc R . .
C22 C 0.4671(4) 0.4434(3) 0.6336(3) 0.0755(15) Uani 1 1 d . . .
H22A H 0.5197 0.4084 0.5945 0.113 Uiso 1 1 calc R . .
H22B H 0.4766 0.4255 0.6832 0.113 Uiso 1 1 calc R . .
H22C H 0.4859 0.5022 0.6261 0.113 Uiso 1 1 calc R . .
C23 C 0.2055(4) 0.5075(3) 0.6965(3) 0.0694(14) Uani 1 1 d . . .
H23A H 0.2504 0.5462 0.7181 0.104 Uiso 1 1 calc R . .
H23B H 0.1574 0.4757 0.7369 0.104 Uiso 1 1 calc R . .
H23C H 0.1549 0.5395 0.6696 0.104 Uiso 1 1 calc R . .
C24 C 0.4965(4) 0.2677(3) 0.7848(3) 0.0768(15) Uani 1 1 d . . .
H24A H 0.5255 0.2845 0.8281 0.115 Uiso 1 1 calc R . .
H24B H 0.5358 0.2979 0.7401 0.115 Uiso 1 1 calc R . .
H24C H 0.5126 0.2072 0.7758 0.115 Uiso 1 1 calc R . .
C25 C 0.2554(4) 0.2269(3) 0.8844(2) 0.0777(15) Uani 1 1 d . . .
H25A H 0.2736 0.2445 0.9314 0.117 Uiso 1 1 calc R . .
H25B H 0.2819 0.1679 0.8738 0.117 Uiso 1 1 calc R . .
H25C H 0.1708 0.2336 0.8894 0.117 Uiso 1 1 calc R . .
C26 C 0.3015(5) 0.4056(3) 0.8413(3) 0.0836(16) Uani 1 1 d . . .
H26A H 0.2173 0.4203 0.8513 0.125 Uiso 1 1 calc R . .
H26B H 0.3433 0.4437 0.8036 0.125 Uiso 1 1 calc R . .
H26C H 0.3277 0.4108 0.8879 0.125 Uiso 1 1 calc R . .
C27 C 0.0633(5) 0.0023(3) 0.7155(4) 0.111(2) Uani 1 1 d . . .
H27A H 0.0366 -0.0548 0.7220 0.166 Uiso 1 1 calc R . .
H27B H 0.0797 0.0219 0.7624 0.166 Uiso 1 1 calc R . .
H27C H 0.1346 0.0024 0.6749 0.166 Uiso 1 1 calc R . .
C28 C -0.1958(5) 0.0590(3) 0.7621(3) 0.0883(18) Uani 1 1 d . . .
H28A H -0.2571 0.0992 0.7532 0.132 Uiso 1 1 calc R . .
H28B H -0.1846 0.0680 0.8128 0.132 Uiso 1 1 calc R . .
H28C H -0.2190 0.0017 0.7576 0.132 Uiso 1 1 calc R . .
C29 C -0.0702(6) 0.0368(4) 0.5965(3) 0.113(2) Uani 1 1 d . . .
H29A H -0.0911 -0.0218 0.6004 0.170 Uiso 1 1 calc R . .
H29B H 0.0040 0.0410 0.5591 0.170 Uiso 1 1 calc R . .
H29C H -0.1317 0.0714 0.5810 0.170 Uiso 1 1 calc R . .
C30 C 0.0306(4) 0.2008(3) 0.4804(2) 0.0672(13) Uani 1 1 d . . .
H30A H -0.0181 0.1784 0.4494 0.101 Uiso 1 1 calc R . .
H30B H 0.0662 0.1544 0.5040 0.101 Uiso 1 1 calc R . .
H30C H 0.0921 0.2323 0.4486 0.101 Uiso 1 1 calc R . .
C31 C -0.2249(4) 0.2534(5) 0.5748(3) 0.124(3) Uani 1 1 d . . .
H31A H -0.2698 0.2942 0.6122 0.186 Uiso 1 1 calc R . .
H31B H -0.2374 0.1965 0.5939 0.186 Uiso 1 1 calc R . .
H31C H -0.2509 0.2595 0.5279 0.186 Uiso 1 1 calc R . .
C32 C -0.0450(7) 0.3826(4) 0.5178(3) 0.118(2) Uani 1 1 d . . .
H32A H -0.0667 0.3857 0.4694 0.177 Uiso 1 1 calc R . .
H32B H 0.0366 0.3963 0.5109 0.177 Uiso 1 1 calc R . .
H32C H -0.0956 0.4227 0.5535 0.177 Uiso 1 1 calc R . .
N41 N 0.3705(3) 0.8464(3) 0.9955(2) 0.0768(12) Uani 1 1 d . . .
N42 N 0.2561(3) 0.6975(3) 0.9622(2) 0.0656(11) Uani 1 1 d . . .
C43 C 0.2664(8) 0.8103(8) 1.0463(5) 0.231(7) Uani 1 1 d . . .
H43A H 0.2894 0.7969 1.0938 0.277 Uiso 1 1 calc R . .
H43B H 0.2054 0.8569 1.0583 0.277 Uiso 1 1 calc R . .
C44 C 0.2161(8) 0.7482(6) 1.0311(4) 0.165(4) Uani 1 1 d . . .
H44A H 0.1345 0.7684 1.0329 0.198 Uiso 1 1 calc R . .
H44B H 0.2125 0.7090 1.0735 0.198 Uiso 1 1 calc R . .
C45 C 0.4674(5) 0.8496(4) 1.0342(3) 0.0959(19) Uani 1 1 d . . .
H45A H 0.5353 0.8722 1.0000 0.144 Uiso 1 1 calc R . .
H45B H 0.4885 0.7929 1.0492 0.144 Uiso 1 1 calc R . .
H45C H 0.4422 0.8858 1.0790 0.144 Uiso 1 1 calc R . .
C46 C 0.3432(7) 0.9342(5) 0.9768(4) 0.147(4) Uani 1 1 d . . .
H46A H 0.3263 0.9690 1.0226 0.221 Uiso 1 1 calc R . .
H46B H 0.2749 0.9370 0.9549 0.221 Uiso 1 1 calc R . .
H46C H 0.4103 0.9550 0.9404 0.221 Uiso 1 1 calc R . .
C47 C 0.2841(5) 0.6095(4) 0.9819(4) 0.103(2) Uani 1 1 d . . .
H47A H 0.3459 0.6084 1.0094 0.154 Uiso 1 1 calc R . .
H47B H 0.3108 0.5756 0.9358 0.154 Uiso 1 1 calc R . .
H47C H 0.2141 0.5865 1.0135 0.154 Uiso 1 1 calc R . .
C48 C 0.1596(5) 0.6971(5) 0.9231(4) 0.129(3) Uani 1 1 d . . .
H48A H 0.0916 0.6731 0.9561 0.193 Uiso 1 1 calc R . .
H48B H 0.1850 0.6633 0.8768 0.193 Uiso 1 1 calc R . .
H48C H 0.1384 0.7548 0.9106 0.193 Uiso 1 1 calc R . .
N51 N 0.5197(3) 0.9199(2) 0.6608(2) 0.0539(9) Uani 1 1 d . . .
N52 N 0.3959(3) 0.7759(2) 0.62924(17) 0.0438(8) Uani 1 1 d . . .
C53 C 0.4341(6) 0.9271(4) 0.6131(4) 0.115(3) Uani 1 1 d . . .
H53A H 0.3574 0.9481 0.6447 0.139 Uiso 1 1 calc R . .
H53B H 0.4596 0.9691 0.5737 0.139 Uiso 1 1 calc R . .
C54 C 0.4196(6) 0.8502(3) 0.5777(3) 0.0949(19) Uani 1 1 d . . .
H54A H 0.4912 0.8361 0.5378 0.114 Uiso 1 1 calc R . .
H54B H 0.3540 0.8592 0.5528 0.114 Uiso 1 1 calc R . .
C55 C 0.4925(5) 0.9946(3) 0.7142(3) 0.0946(19) Uani 1 1 d . . .
H55A H 0.4999 1.0465 0.6852 0.142 Uiso 1 1 calc R . .
H55B H 0.5475 0.9928 0.7468 0.142 Uiso 1 1 calc R . .
H55C H 0.4126 0.9929 0.7451 0.142 Uiso 1 1 calc R . .
C56 C 0.6436(4) 0.9252(3) 0.6177(3) 0.0798(15) Uani 1 1 d . . .
H56A H 0.6658 0.8776 0.5825 0.120 Uiso 1 1 calc R . .
H56B H 0.6948 0.9238 0.6528 0.120 Uiso 1 1 calc R . .
H56C H 0.6515 0.9777 0.5897 0.120 Uiso 1 1 calc R . .
C57 C 0.4458(4) 0.6978(3) 0.5849(2) 0.0652(13) Uani 1 1 d . . .
H57A H 0.4319 0.6490 0.6176 0.098 Uiso 1 1 calc R . .
H57B H 0.5301 0.7017 0.5650 0.098 Uiso 1 1 calc R . .
H57C H 0.4081 0.6918 0.5431 0.098 Uiso 1 1 calc R . .
C58 C 0.2679(4) 0.7679(4) 0.6583(3) 0.0780(15) Uani 1 1 d . . .
H58A H 0.2319 0.8204 0.6834 0.117 Uiso 1 1 calc R . .
H58B H 0.2548 0.7219 0.6943 0.117 Uiso 1 1 calc R . .
H58C H 0.2327 0.7562 0.6163 0.117 Uiso 1 1 calc R . .
N61 N 0.8368(3) 0.7031(2) 0.80700(19) 0.0529(9) Uani 1 1 d . . .
N62 N 0.7202(3) 0.5509(2) 0.7817(2) 0.0573(10) Uani 1 1 d . . .
C63 C 0.9000(4) 0.6189(4) 0.7859(4) 0.0980(19) Uani 1 1 d . . .
H63A H 0.9330 0.6176 0.7308 0.118 Uiso 1 1 calc R . .
H63B H 0.9664 0.6136 0.8103 0.118 Uiso 1 1 calc R . .
C64 C 0.8319(5) 0.5469(4) 0.8053(4) 0.104(2) Uani 1 1 d . . .
H64A H 0.8148 0.5400 0.8605 0.125 Uiso 1 1 calc R . .
H64B H 0.8796 0.4964 0.7820 0.125 Uiso 1 1 calc R . .
C65 C 0.8409(4) 0.7275(4) 0.8846(3) 0.097(2) Uani 1 1 d . . .
H65A H 0.9219 0.7357 0.8862 0.145 Uiso 1 1 calc R . .
H65B H 0.8102 0.6832 0.9195 0.145 Uiso 1 1 calc R . .
H65C H 0.7932 0.7799 0.8992 0.145 Uiso 1 1 calc R . .
C66 C 0.8951(4) 0.7664(4) 0.7535(3) 0.099(2) Uani 1 1 d . . .
H66A H 0.8510 0.8208 0.7642 0.148 Uiso 1 1 calc R . .
H66B H 0.8978 0.7486 0.7019 0.148 Uiso 1 1 calc R . .
H66C H 0.9748 0.7715 0.7593 0.148 Uiso 1 1 calc R . .
C67 C 0.7365(5) 0.5218(3) 0.7019(3) 0.0771(15) Uani 1 1 d . . .
H67A H 0.7929 0.5560 0.6686 0.116 Uiso 1 1 calc R . .
H67B H 0.6615 0.5275 0.6876 0.116 Uiso 1 1 calc R . .
H67C H 0.7659 0.4628 0.6971 0.116 Uiso 1 1 calc R . .
C68 C 0.6403(6) 0.4907(3) 0.8295(4) 0.104(2) Uani 1 1 d . . .
H68A H 0.6756 0.4334 0.8205 0.156 Uiso 1 1 calc R . .
H68B H 0.5646 0.4942 0.8161 0.156 Uiso 1 1 calc R . .
H68C H 0.6291 0.5056 0.8828 0.156 Uiso 1 1 calc R . .
C71 C -0.0613(5) 0.9280(3) 0.9996(4) 0.0799(15) Uani 1 1 d . . .
H71 H -0.1029 0.8790 0.9992 0.096 Uiso 1 1 calc R . .
C72 C 0.0091(5) 0.9569(4) 0.9325(3) 0.0818(16) Uani 1 1 d . . .
H72 H 0.0153 0.9276 0.8865 0.098 Uiso 1 1 calc R . .
C73 C 0.0701(5) 1.0289(4) 0.9336(3) 0.0774(15) Uani 1 1 d . . .
H73 H 0.1179 1.0485 0.8882 0.093 Uiso 1 1 calc R . .

loop_
_atom_site_aniso_label
_atom_site_aniso_U_11
_atom_site_aniso_U_22
_atom_site_aniso_U_33
_atom_site_aniso_U_23
_atom_site_aniso_U_13
_atom_site_aniso_U_12
Co1 0.0255(3) 0.0308(3) 0.0262(3) 0.0005(2) -0.0032(2) 0.0016(2)
Co2 0.0373(3) 0.0669(4) 0.0261(3) -0.0035(3) -0.0049(2) 0.0134(3)
Co3 0.0332(3) 0.0444(3) 0.0294(3) 0.0015(2) -0.0069(2) 0.0079(2)
Co4 0.0330(3) 0.0472(3) 0.0333(3) -0.0011(2) -0.0087(2) 0.0108(2)
Cl1 0.0421(6) 0.0691(7) 0.0365(6) -0.0034(5) -0.0064(4) 0.0206(5)
Cl2 0.0519(6) 0.0859(8) 0.0356(6) 0.0072(5) -0.0114(5) 0.0168(6)
Cl3 0.0409(6) 0.0753(7) 0.0327(5) 0.0047(5) -0.0014(4) 0.0175(5)
Cl4 0.0433(6) 0.0499(6) 0.0509(6) -0.0073(5) -0.0156(5) 0.0065(5)
Cl5 0.0417(6) 0.0484(6) 0.0389(5) 0.0016(4) -0.0102(4) 0.0011(4)
Si1 0.0410(7) 0.0404(7) 0.0598(8) 0.0130(6) 0.0021(6) -0.0046(5)
Si2 0.0458(7) 0.0733(8) 0.0410(7) 0.0086(6) -0.0166(5) -0.0189(6)
Si3 0.0553(7) 0.0469(7) 0.0465(7) -0.0126(5) 0.0049(6) -0.0183(6)
Si4 0.0534(8) 0.0872(10) 0.0408(7) -0.0023(6) -0.0230(6) 0.0115(7)
C1 0.025(2) 0.041(2) 0.034(2) 0.0035(17) -0.0016(16) 0.0011(16)
C2 0.024(2) 0.046(2) 0.034(2) 0.0050(18) -0.0034(16) -0.0004(17)
B3 0.032(2) 0.038(3) 0.048(3) 0.008(2) -0.005(2) 0.006(2)
B4 0.035(3) 0.041(3) 0.047(3) -0.007(2) 0.000(2) 0.006(2)
B5 0.028(2) 0.055(3) 0.029(2) 0.000(2) 0.0022(19) 0.004(2)
B6 0.034(3) 0.052(3) 0.042(3) 0.006(2) -0.002(2) 0.010(2)
C11 0.026(2) 0.036(2) 0.032(2) -0.0033(17) 0.0009(16) -0.0024(16)
C12 0.025(2) 0.047(2) 0.033(2) -0.0038(18) -0.0051(16) 0.0055(17)
B13 0.031(2) 0.038(3) 0.043(3) -0.003(2) -0.003(2) 0.008(2)
B14 0.031(2) 0.044(3) 0.034(2) -0.011(2) 0.000(2) 0.001(2)
B15 0.028(2) 0.047(3) 0.030(2) -0.001(2) 0.0003(19) -0.001(2)
B16 0.032(2) 0.048(3) 0.037(3) -0.006(2) -0.001(2) 0.004(2)
C21 0.083(4) 0.070(3) 0.066(3) 0.033(3) 0.005(3) 0.005(3)
C22 0.053(3) 0.056(3) 0.112(4) 0.016(3) -0.005(3) -0.019(2)
C23 0.067(3) 0.043(3) 0.090(4) -0.004(2) 0.000(3) -0.007(2)
C24 0.055(3) 0.107(4) 0.079(4) 0.020(3) -0.036(3) -0.014(3)
C25 0.080(4) 0.116(4) 0.044(3) 0.022(3) -0.022(3) -0.035(3)
C26 0.098(4) 0.095(4) 0.062(3) -0.016(3) -0.023(3) -0.023(3)
C27 0.109(5) 0.041(3) 0.183(7) 0.012(4) -0.035(5) -0.009(3)
C28 0.094(4) 0.083(4) 0.071(3) -0.023(3) 0.024(3) -0.049(3)
C29 0.180(7) 0.096(4) 0.055(3) -0.027(3) 0.001(4) -0.068(4)
C30 0.077(3) 0.088(3) 0.035(2) 0.000(2) -0.008(2) -0.014(3)
C31 0.051(3) 0.251(9) 0.076(4) -0.041(5) -0.032(3) 0.015(4)
C32 0.196(7) 0.094(4) 0.073(4) 0.019(3) -0.062(4) 0.033(4)
N41 0.062(3) 0.117(4) 0.047(2) -0.035(2) -0.010(2) 0.019(2)
N42 0.048(2) 0.098(3) 0.041(2) 0.010(2) 0.0062(18) 0.007(2)
C43 0.174(9) 0.351(16) 0.115(7) -0.155(9) 0.102(6) -0.143(10)
C44 0.171(8) 0.175(8) 0.097(6) -0.030(6) 0.083(6) -0.049(7)
C45 0.114(5) 0.123(5) 0.060(3) -0.035(3) -0.046(3) 0.025(4)
C46 0.194(8) 0.142(6) 0.124(6) -0.094(5) -0.104(6) 0.109(6)
C47 0.072(4) 0.109(5) 0.120(5) 0.055(4) -0.007(3) -0.010(3)
C48 0.049(3) 0.210(8) 0.136(6) 0.086(6) -0.032(4) -0.036(4)
N51 0.050(2) 0.052(2) 0.065(2) 0.0174(19) -0.0232(19) -0.0039(17)
N52 0.048(2) 0.051(2) 0.0333(18) 0.0002(16) -0.0143(15) 0.0054(16)
C53 0.139(6) 0.103(5) 0.144(6) 0.077(5) -0.103(5) -0.049(4)
C54 0.168(6) 0.076(4) 0.062(3) 0.015(3) -0.071(4) -0.006(4)
C55 0.095(4) 0.045(3) 0.131(5) 0.013(3) -0.005(4) 0.013(3)
C56 0.075(4) 0.071(3) 0.083(4) 0.021(3) 0.005(3) -0.013(3)
C57 0.067(3) 0.081(3) 0.051(3) -0.021(2) -0.024(2) 0.010(3)
C58 0.047(3) 0.134(5) 0.057(3) -0.017(3) -0.022(2) 0.004(3)
N61 0.0355(19) 0.068(2) 0.055(2) -0.0045(19) -0.0144(17) 0.0121(18)
N62 0.059(2) 0.052(2) 0.065(2) -0.0093(19) -0.0292(19) 0.0212(18)
C63 0.043(3) 0.100(5) 0.151(6) -0.014(4) -0.030(3) 0.020(3)
C64 0.097(4) 0.076(4) 0.160(6) -0.046(4) -0.084(4) 0.050(4)
C65 0.055(3) 0.165(6) 0.080(4) -0.036(4) -0.038(3) 0.008(3)
C66 0.053(3) 0.134(5) 0.114(5) 0.040(4) -0.024(3) -0.034(3)
C67 0.091(4) 0.069(3) 0.076(4) -0.027(3) -0.035(3) 0.028(3)
C68 0.135(5) 0.054(3) 0.115(5) 0.015(3) -0.021(4) 0.021(3)
C71 0.072(4) 0.073(4) 0.087(4) 0.029(4) -0.005(3) -0.004(3)
C72 0.082(4) 0.081(4) 0.073(4) 0.022(3) -0.003(3) 0.006(3)
C73 0.068(3) 0.074(4) 0.077(4) 0.035(3) 0.004(3) 0.004(3)

loop_
_atom_type_symbol
_atom_type_description
_atom_type_scat_dispersion_real
_atom_type_scat_dispersion_imag
_atom_type_scat_source
C C 0.0033 0.0016 'International Tables Vol C Tables 4.2.6.8 and 6.1.1.4'
H H 0.0000 0.0000 'International Tables Vol C Tables 4.2.6.8 and 6.1.1.4'
Li Li -0.0003 0.0001 'International Tables Vol C Tables 4.2.6.8 and 6.1.1.4'
B B 0.0013 0.0007 'International Tables Vol C Tables 4.2.6.8 and 6.1.1.4'
N N 0.0061 0.0033 'International Tables Vol C Tables 4.2.6.8 and 6.1.1.4'
Si Si 0.0817 0.0704 'International Tables Vol C Tables 4.2.6.8 and 6.1.1.4'
Co Co 0.3494 0.9721 'International Tables Vol C Tables 4.2.6.8 and 6.1.1.4'
Cl Cl 0.1484 0.1585 'International Tables Vol C Tables 4.2.6.8 and 6.1.1.4'

loop_
_geom_angle_atom_site_label_1
_geom_angle_atom_site_label_2
_geom_angle_atom_site_label_3
_geom_angle
_geom_angle_site_symmetry_1
_geom_angle_site_symmetry_3
_geom_angle_publ_flag
Cnt1 Co1 Cnt2 178.9 . . y
C2 Co1 C11 148.63(14) . . ?
C2 Co1 C12 166.49(15) . . ?
C11 Co1 C12 43.49(14) . . ?
C2 Co1 C1 43.51(14) . . ?
C11 Co1 C1 166.56(14) . . ?
C12 Co1 C1 125.61(14) . . ?
C2 Co1 B3 45.14(16) . . ?
C11 Co1 B3 110.32(16) . . ?
C12 Co1 B3 147.71(16) . . ?
C1 Co1 B3 76.25(16) . . ?
C2 Co1 B15 110.53(15) . . ?
C11 Co1 B15 44.93(15) . . ?
C12 Co1 B15 75.89(16) . . ?
C1 Co1 B15 147.76(15) . . ?
B3 Co1 B15 97.14(17) . . ?
C2 Co1 B13 123.61(16) . . ?
C11 Co1 B13 75.79(16) . . ?
C12 Co1 B13 44.74(16) . . ?
C1 Co1 B13 100.75(16) . . ?
B3 Co1 B13 165.37(17) . . ?
B15 Co1 B13 77.65(17) . . ?
C2 Co1 B5 75.61(16) . . ?
C11 Co1 B5 123.98(16) . . ?
C12 Co1 B5 101.02(15) . . ?
C1 Co1 B5 44.51(16) . . ?
B3 Co1 B5 77.94(17) . . ?
B15 Co1 B5 165.74(17) . . ?
B13 Co1 B5 110.22(17) . . ?
C2 Co1 B4 75.85(16) . . ?
C11 Co1 B4 100.21(16) . . ?
C12 Co1 B4 111.40(16) . . ?
C1 Co1 B4 75.68(16) . . ?
B3 Co1 B4 45.75(17) . . ?
B15 Co1 B4 122.18(17) . . ?
B13 Co1 B4 148.01(17) . . ?
B5 Co1 B4 45.49(17) . . ?
C2 Co1 B14 99.82(15) . . ?
C11 Co1 B14 76.07(15) . . ?
C12 Co1 B14 75.87(15) . . ?
C1 Co1 B14 111.03(15) . . ?
B3 Co1 B14 121.78(17) . . ?
B15 Co1 B14 45.75(16) . . ?
B13 Co1 B14 45.46(17) . . ?
B5 Co1 B14 147.67(17) . . ?
B4 Co1 B14 165.40(17) . . ?
N41 Co2 N42 84.40(16) . . ?
N41 Co2 Cl1 97.53(12) . . ?
N42 Co2 Cl1 98.51(11) . . ?
N41 Co2 Cl2 97.22(12) . . ?
N42 Co2 Cl2 97.39(11) . . ?
Cl1 Co2 Cl2 159.24(4) . . ?
N41 Co2 Cl5 178.18(12) . . ?
N42 Co2 Cl5 93.79(11) . . ?
Cl1 Co2 Cl5 82.63(4) . . ?
Cl2 Co2 Cl5 83.09(4) . . ?
N41 Co2 Cl4 95.49(13) . . ?
N42 Co2 Cl4 179.30(11) . . ?
Cl1 Co2 Cl4 82.19(4) . . ?
Cl2 Co2 Cl4 81.93(4) . . ?
Cl5 Co2 Cl4 86.32(4) . . ?
N51 Co3 N52 83.93(13) . . ?
N51 Co3 Cl3 98.90(10) . . ?
N52 Co3 Cl3 99.99(9) . . ?
N51 Co3 Cl1 98.26(10) . . ?
N52 Co3 Cl1 96.66(9) . . ?
Cl3 Co3 Cl1 157.19(4) . . ?
N51 Co3 Cl5 179.83(10) . . ?
N52 Co3 Cl5 96.22(9) . . ?
Cl3 Co3 Cl5 81.01(4) . . ?
Cl1 Co3 Cl5 81.79(4) . . ?
N51 Co3 Cl4 95.17(10) . . ?
N52 Co3 Cl4 177.96(9) . . ?
Cl3 Co3 Cl4 81.95(4) . . ?
Cl1 Co3 Cl4 81.64(4) . . ?
Cl5 Co3 Cl4 84.68(4) . . ?
N62 Co4 N61 84.45(13) . . ?
N62 Co4 Cl3 99.70(10) . . ?
N61 Co4 Cl3 97.63(10) . . ?
N62 Co4 Cl2 95.35(11) . . ?
N61 Co4 Cl2 98.32(10) . . ?
Cl3 Co4 Cl2 159.00(4) . . ?
N62 Co4 Cl4 176.61(10) . . ?
N61 Co4 Cl4 93.39(10) . . ?
Cl3 Co4 Cl4 83.16(4) . . ?
Cl2 Co4 Cl4 82.36(4) . . ?
N62 Co4 Cl5 96.34(10) . . ?
N61 Co4 Cl5 178.84(10) . . ?
Cl3 Co4 Cl5 81.41(4) . . ?
Cl2 Co4 Cl5 82.46(4) . . ?
Cl4 Co4 Cl5 85.86(4) . . ?
Co3 Cl1 Co2 81.65(4) . . ?
Co4 Cl2 Co2 80.18(4) . . ?
Co4 Cl3 Co3 82.64(4) . . ?
Co4 Cl4 Co2 78.90(4) . . ?
Co4 Cl4 Co3 79.16(4) . . ?
Co2 Cl4 Co3 78.77(4) . . ?
Co2 Cl5 Co4 78.63(4) . . ?
Co2 Cl5 Co3 79.21(4) . . ?
Co4 Cl5 Co3 78.64(4) . . ?
C21 Si1 C22 108.7(2) . . ?
C21 Si1 C23 106.4(2) . . ?
C22 Si1 C23 111.0(2) . . ?
C21 Si1 C1 109.7(2) . . ?
C22 Si1 C1 107.20(18) . . ?
C23 Si1 C1 113.72(18) . . ?
C26 Si2 C25 105.2(2) . . ?
C26 Si2 C24 108.4(2) . . ?
C25 Si2 C24 109.4(2) . . ?
C26 Si2 C2 117.9(2) . . ?
C25 Si2 C2 109.54(19) . . ?
C24 Si2 C2 106.31(19) . . ?
C29 Si3 C28 108.2(3) . . ?
C29 Si3 C27 105.8(3) . . ?
C28 Si3 C27 107.6(3) . . ?
C29 Si3 C11 118.1(2) . . ?
C28 Si3 C11 107.26(19) . . ?
C27 Si3 C11 109.5(2) . . ?
C32 Si4 C30 105.7(3) . . ?
C32 Si4 C31 107.3(3) . . ?
C30 Si4 C31 112.8(3) . . ?
C32 Si4 C12 110.1(2) . . ?
C30 Si4 C12 113.76(19) . . ?
C31 Si4 C12 107.0(2) . . ?
C2 C1 B5 111.3(3) . . ?
C2 C1 B6 64.4(2) . . ?
B5 C1 B6 64.5(3) . . ?
C2 C1 Si1 127.0(3) . . ?
B5 C1 Si1 121.2(3) . . ?
B6 C1 Si1 132.6(2) . . ?
C2 C1 Co1 67.87(18) . . ?
B5 C1 Co1 70.7(2) . . ?
B6 C1 Co1 91.4(2) . . ?
Si1 C1 Co1 135.97(19) . . ?
C1 C2 B3 111.5(3) . . ?
C1 C2 B6 64.9(2) . . ?
B3 C2 B6 64.7(3) . . ?
C1 C2 Si2 132.3(3) . . ?
B3 C2 Si2 115.4(3) . . ?
B6 C2 Si2 130.6(2) . . ?
C1 C2 Co1 68.62(19) . . ?
B3 C2 Co1 70.0(2) . . ?
B6 C2 Co1 92.0(2) . . ?
Si2 C2 Co1 136.37(19) . . ?
C2 B3 B4 105.4(3) . . ?
C2 B3 B6 62.1(2) . . ?
B4 B3 B6 60.8(3) . . ?
C2 B3 Co1 64.84(19) . . ?
B4 B3 Co1 69.5(2) . . ?
B6 B3 Co1 88.3(2) . . ?
B5 B4 B3 106.0(3) . . ?
B5 B4 B6 63.0(3) . . ?
B3 B4 B6 63.2(3) . . ?
B5 B4 Co1 65.6(2) . . ?
B3 B4 Co1 64.7(2) . . ?
B6 B4 Co1 87.0(2) . . ?
C1 B5 B4 105.8(3) . . ?
C1 B5 B6 62.7(3) . . ?
B4 B5 B6 61.0(3) . . ?
C1 B5 Co1 64.74(19) . . ?
B4 B5 Co1 68.9(2) . . ?
B6 B5 Co1 87.8(2) . . ?
C2 B6 B4 95.0(3) . . ?
C2 B6 C1 50.7(2) . . ?
B4 B6 C1 94.8(3) . . ?
C2 B6 B5 91.9(3) . . ?
B4 B6 B5 56.0(3) . . ?
C1 B6 B5 52.8(2) . . ?
C2 B6 B3 53.1(2) . . ?
B4 B6 B3 56.0(3) . . ?
C1 B6 B3 92.0(3) . . ?
B5 B6 B3 95.9(3) . . ?
C12 C11 B15 111.2(3) . . ?
C12 C11 B16 65.0(2) . . ?
B15 C11 B16 64.0(2) . . ?
C12 C11 Si3 133.6(3) . . ?
B15 C11 Si3 114.5(3) . . ?
B16 C11 Si3 131.4(2) . . ?
C12 C11 Co1 68.39(18) . . ?
B15 C11 Co1 70.3(2) . . ?
B16 C11 Co1 91.7(2) . . ?
Si3 C11 Co1 135.51(19) . . ?
C11 C12 B13 111.2(3) . . ?
C11 C12 B16 64.5(2) . . ?
B13 C12 B16 64.4(2) . . ?
C11 C12 Si4 127.9(3) . . ?
B13 C12 Si4 120.2(3) . . ?
B16 C12 Si4 132.5(2) . . ?
C11 C12 Co1 68.12(18) . . ?
B13 C12 Co1 70.5(2) . . ?
B16 C12 Co1 91.4(2) . . ?
Si4 C12 Co1 135.95(19) . . ?
C12 B13 B14 106.2(3) . . ?
C12 B13 B16 62.8(2) . . ?
B14 B13 B16 61.0(3) . . ?
C12 B13 Co1 64.81(19) . . ?
B14 B13 Co1 69.4(2) . . ?
B16 B13 Co1 88.0(2) . . ?
B13 B14 B15 105.3(3) . . ?
B13 B14 B16 63.0(3) . . ?
B15 B14 B16 62.4(3) . . ?
B13 B14 Co1 65.1(2) . . ?
B15 B14 Co1 64.82(19) . . ?
B16 B14 Co1 86.7(2) . . ?
C11 B15 B14 105.9(3) . . ?
C11 B15 B16 62.8(2) . . ?
B14 B15 B16 61.1(3) . . ?
C11 B15 Co1 64.76(19) . . ?
B14 B15 Co1 69.4(2) . . ?
B16 B15 Co1 88.5(2) . . ?
B14 B16 C11 95.4(3) . . ?
B14 B16 C12 94.9(3) . . ?
C11 B16 C12 50.6(2) . . ?
B14 B16 B15 56.4(2) . . ?
C11 B16 B15 53.2(2) . . ?
C12 B16 B15 92.0(3) . . ?
B14 B16 B13 55.9(2) . . ?
C11 B16 B13 91.8(3) . . ?
C12 B16 B13 52.8(2) . . ?
B15 B16 B13 96.0(3) . . ?
C46 N41 C45 105.5(5) . . ?
C46 N41 C43 110.9(7) . . ?
C45 N41 C43 110.4(6) . . ?
C46 N41 Co2 113.4(3) . . ?
C45 N41 Co2 114.1(3) . . ?
C43 N41 Co2 102.6(4) . . ?
C44 N42 C48 108.5(6) . . ?
C44 N42 C47 109.5(5) . . ?
C48 N42 C47 108.0(5) . . ?
C44 N42 Co2 103.5(4) . . ?
C48 N42 Co2 113.1(3) . . ?
C47 N42 Co2 114.0(3) . . ?
C44 C43 N41 125.4(6) . . ?
C43 C44 N42 124.0(7) . . ?
C53 N51 C56 113.7(4) . . ?
C53 N51 C55 106.5(4) . . ?
C56 N51 C55 106.3(4) . . ?
C53 N51 Co3 104.1(3) . . ?
C56 N51 Co3 113.5(3) . . ?
C55 N51 Co3 112.6(3) . . ?
C58 N52 C57 107.9(4) . . ?
C58 N52 C54 111.0(4) . . ?
C57 N52 C54 108.4(4) . . ?
C58 N52 Co3 113.1(2) . . ?
C57 N52 Co3 112.3(2) . . ?
C54 N52 Co3 104.0(3) . . ?
C54 C53 N51 114.2(5) . . ?
C53 C54 N52 115.5(4) . . ?
C65 N61 C66 109.0(4) . . ?
C65 N61 C63 110.5(4) . . ?
C66 N61 C63 108.6(4) . . ?
C65 N61 Co4 111.8(3) . . ?
C66 N61 Co4 113.8(3) . . ?
C63 N61 Co4 103.0(3) . . ?
C64 N62 C67 111.8(4) . . ?
C64 N62 C68 108.2(4) . . ?
C67 N62 C68 106.0(4) . . ?
C64 N62 Co4 104.4(3) . . ?
C67 N62 Co4 112.7(3) . . ?
C68 N62 Co4 113.8(3) . . ?
C64 C63 N61 116.4(4) . . ?
C63 C64 N62 114.8(5) . . ?
C73 C71 C72 119.9(5) 2_577 . ?
C73 C72 C71 119.7(5) . . ?
C71 C73 C72 120.4(5) 2_577 . ?

loop_
_geom_bond_atom_site_label_1
_geom_bond_atom_site_label_2
_geom_bond_distance
_geom_bond_site_symmetry_2
_geom_bond_publ_flag
Co1 Cnt1 1.577 . y
Co1 C1 2.016(3) . y
Co1 C2 2.006(3) . y
Co1 B3 2.083(4) . y
Co1 B4 2.157(4) . y
Co1 B5 2.105(4) . y
Co1 Cnt2 1.580 . y
Co1 C11 2.012(3) . y
Co1 C12 2.016(3) . y
Co1 B13 2.099(4) . y
Co1 B14 2.167(4) . y
Co1 B15 2.094(4) . y
Co2 N41 2.130(4) . ?
Co2 N42 2.155(4) . ?
Co2 Cl1 2.4565(12) . ?
Co2 Cl2 2.4740(12) . ?
Co2 Cl5 2.4930(12) . ?
Co2 Cl4 2.5120(13) . ?
Co3 N51 2.135(3) . ?
Co3 N52 2.156(3) . ?
Co3 Cl3 2.4380(12) . ?
Co3 Cl1 2.4511(12) . ?
Co3 Cl5 2.5393(12) . ?
Co3 Cl4 2.5442(12) . ?
Co4 N62 2.135(3) . ?
Co4 N61 2.172(3) . ?
Co4 Cl3 2.4271(12) . ?
Co4 Cl2 2.4680(13) . ?
Co4 Cl4 2.4967(13) . ?
Co4 Cl5 2.5297(11) . ?
Si1 C21 1.857(5) . ?
Si1 C22 1.861(5) . ?
Si1 C23 1.865(4) . ?
Si1 C1 1.868(4) . ?
Si2 C26 1.854(5) . ?
Si2 C25 1.854(4) . ?
Si2 C24 1.864(5) . ?
Si2 C2 1.873(4) . ?
Si3 C29 1.837(5) . ?
Si3 C28 1.851(4) . ?
Si3 C27 1.857(6) . ?
Si3 C11 1.871(4) . ?
Si4 C32 1.850(6) . ?
Si4 C30 1.857(4) . ?
Si4 C31 1.863(5) . ?
Si4 C12 1.868(4) . ?
C1 C2 1.491(5) . ?
C1 B5 1.563(6) . ?
C1 B6 1.743(5) . ?
C2 B3 1.571(6) . ?
C2 B6 1.737(6) . ?
B3 B4 1.650(6) . ?
B3 B6 1.777(6) . ?
B4 B5 1.649(6) . ?
B4 B6 1.738(7) . ?
B5 B6 1.770(6) . ?
C11 C12 1.492(5) . ?
C11 B15 1.571(5) . ?
C11 B16 1.744(5) . ?
C12 B13 1.568(6) . ?
C12 B16 1.751(5) . ?
B13 B14 1.649(6) . ?
B13 B16 1.775(6) . ?
B14 B15 1.658(6) . ?
B14 B16 1.742(6) . ?
B15 B16 1.763(6) . ?
N41 C46 1.448(8) . ?
N41 C45 1.456(6) . ?
N41 C43 1.467(9) . ?
N42 C44 1.434(8) . ?
N42 C48 1.453(6) . ?
N42 C47 1.457(6) . ?
C43 C44 1.225(9) . ?
N51 C53 1.453(6) . ?
N51 C56 1.463(5) . ?
N51 C55 1.482(6) . ?
N52 C58 1.461(5) . ?
N52 C57 1.468(5) . ?
N52 C54 1.481(6) . ?
C53 C54 1.399(7) . ?
N61 C65 1.455(6) . ?
N61 C66 1.457(6) . ?
N61 C63 1.471(6) . ?
N62 C64 1.450(6) . ?
N62 C67 1.468(5) . ?
N62 C68 1.482(6) . ?
C63 C64 1.409(8) . ?
C71 C73 1.355(7) 2_577 ?
C71 C72 1.375(7) . ?
C72 C73 1.368(7) . ?
C73 C71 1.355(7) 2_577 ?
